data_4343773
loop_
_publ_author_name
'Garaj, J.'

_publ_section_title
;
 The crystal chemistry of tri-mue-thiocyanato-triammine
 copper(I)copper(II)
;
_journal_name_full 'Inorganic Chemistry'
_journal_page_first 304
_journal_page_last 308
_journal_volume 8
_journal_year 1969
_chemical_formula_sum 'C3 H9 Cu2 N6 S3'
_chemical_name_systematic 'Cu2 (N S C)3 (N H3)3'
_space_group_IT_number 14
_symmetry_space_group_name_Hall '-P 2ybc'
_symmetry_space_group_name_H-M 'P 1 21/c 1'
_cell_angle_alpha 90
_cell_angle_beta 97.3
_cell_angle_gamma 90
_cell_formula_units_Z 4
_cell_length_a 8.4
_cell_length_b 7.17
_cell_length_c 19.52
_cell_volume 1166.121
_citation_journal_id_ASTM INOCAJ
_cod_data_source_file Garaj_INOCAJ_1969_1310.cif
_cod_data_source_block C3H9Cu2N6S3
_cod_database_code 4343773

loop_
_symmetry_equiv_pos_as_xyz
x,y,z
-x,y+1/2,-z+1/2
-x,-y,-z
x,-y-1/2,z-1/2

loop_
_atom_site_label
_atom_site_type_symbol
_atom_site_fract_x
_atom_site_fract_y
_atom_site_fract_z
_atom_site_occupancy
_atom_site_U_iso_or_equiv
N3 N-3 0.1896 0.9141 0.1806 1 0.0
N6 N-3 0.4577 0.2687 0.2206 1 0.0
C2 C+4 -0.0478 0.5623 0.1773 1 0.0
Cu2 Cu+1 0.2532 0.3424 0.2543 1 0.0
N2 N-3 -0.1409 0.6415 0.2007 1 0.0
N1 N-3 0.4337 0.6995 0.1129 1 0.0
N5 N-3 0.2359 0.6476 -0.0138 1 0.0
C3 C+4 0.5612 0.198 0.2001 1 0.0
C1 C+4 0.154 0.1813 -0.0159 1 0.0
S2 S-2 0.092 0.426 0.1457 1 0.0
S3 S-2 0.2832 0.6022 0.3302 1 0.0
N4 N-3 -0.0228 0.844 0.0435 1 0.0
Cu1 Cu+2 0.2049 0.7609 0.0749 1 0.0
S1 S-2 0.3347 0.1565 0.0236 1 0.0
